data_4350003
loop_
_publ_author_name
'Gillard, Martin'
'Laram\'ee-Milette, Baptiste'
'Deraedt, Quentin'
'Hanan, Garry S.'
'Loiseau, Fred\'erique'
'Dejeu, J\'er\^ome'
'Defrancq, Eric'
'Elias, Benjamin'
'Marc\'elis, Lionel'

_publ_section_title
;
 Photodetection of DNA mismatches by dissymmetric Ru(ii) acridine based
 complexes
;
_journal_issue 9
_journal_name_full 'Inorganic Chemistry Frontiers'
_journal_page_first 2260
_journal_paper_doi 10.1039/C9QI00133F
_journal_volume 6
_journal_year 2019
_chemical_formula_moiety 'C43 H29 N7 Ru, 2(F6 P) [+ solvent]'
_chemical_formula_sum 'C43 H29 F12 N7 P2 Ru'
_chemical_formula_weight 1034.74
_space_group_crystal_system triclinic
_space_group_IT_number 2
_space_group_name_Hall '-P 1'
_space_group_name_H-M_alt 'P -1'
_atom_sites_solution_hydrogens geom
_audit_creation_method SHELXL-2014/7
_audit_update_record
;
2019-01-29 deposited with the CCDC.	2019-05-22 downloaded from the CCDC.
;
_cell_angle_alpha 108.363(6)
_cell_angle_beta 93.931(5)
_cell_angle_gamma 97.687(5)
_cell_formula_units_Z 4
_cell_length_a 13.3187(7)
_cell_length_b 17.8256(13)
_cell_length_c 19.9502(11)
_cell_measurement_reflns_used 9704
_cell_measurement_temperature 150(2)
_cell_measurement_theta_max 25.0950
_cell_measurement_theta_min 3.0900
_cell_volume 4423.9(5)
_computing_cell_refinement
;
CrysAlisPro, Agilent Technologies,
Version 1.171.37.35 (release 13-08-2014 CrysAlis171 .NET)
(compiled Aug 13 2014,18:06:01)
;
_computing_data_collection MAR
_computing_data_reduction
;
CrysAlisPro, Agilent Technologies,
Version 1.171.37.35 (release 13-08-2014 CrysAlis171 .NET)
(compiled Aug 13 2014,18:06:01)
;
_computing_molecular_graphics 'MERCURY (Macrae et al., 2008)'
_computing_publication_material
;

'MERCURY (Macrae et al., 2008), Platon (Spek, 2009)'



;
_computing_structure_refinement 'SHELXL-2014/7 (Sheldrick, 2014)'
_computing_structure_solution 'SHELXT (Sheldrick, 2015)'
_diffrn_ambient_temperature 150(2)
_diffrn_measured_fraction_theta_full 0.986
_diffrn_measured_fraction_theta_max 0.986
_diffrn_measurement_device_type 'MAR345 image plate'
_diffrn_measurement_method
;
'135 images, \D\F 2.0\% '
' 50 images, \D\F 2.0\% '
;
_diffrn_radiation_monochromator 'Xenocs Fox3D mirror'
_diffrn_radiation_type MoK\a
_diffrn_radiation_wavelength 0.71073
_diffrn_reflns_av_R_equivalents 0.0824
_diffrn_reflns_av_unetI/netI 0.0806
_diffrn_reflns_Laue_measured_fraction_full 0.986
_diffrn_reflns_Laue_measured_fraction_max 0.986
_diffrn_reflns_limit_h_max 15
_diffrn_reflns_limit_h_min -15
_diffrn_reflns_limit_k_max 21
_diffrn_reflns_limit_k_min -21
_diffrn_reflns_limit_l_max 23
_diffrn_reflns_limit_l_min -23
_diffrn_reflns_number 52163
_diffrn_reflns_point_group_measured_fraction_full 0.986
_diffrn_reflns_point_group_measured_fraction_max 0.986
_diffrn_reflns_theta_full 25.242
_diffrn_reflns_theta_max 25.242
_diffrn_reflns_theta_min 3.074
_diffrn_source 'Rigaku UltraX 18 rotating anode'
_exptl_absorpt_coefficient_mu 0.518
_exptl_absorpt_correction_T_max 1.00000
_exptl_absorpt_correction_T_min 0.54816
_exptl_absorpt_correction_type multi-scan
_exptl_absorpt_process_details
;
CrysAlisPro, Agilent Technologies,
Version 1.171.37.35 (release 13-08-2014 CrysAlis171 .NET)
(compiled Aug 13 2014,18:06:01)
Empirical absorption correction using spherical harmonics,
 implemented in SCALE3 ABSPACK scaling algorithm.
;
_exptl_crystal_colour orange-red
_exptl_crystal_density_diffrn 1.554
_exptl_crystal_description plate
_exptl_crystal_F_000 2072
_exptl_crystal_size_max 0.360
_exptl_crystal_size_mid 0.060
_exptl_crystal_size_min 0.020
_refine_diff_density_max 1.613
_refine_diff_density_min -0.578
_refine_diff_density_rms 0.097
_refine_ls_extinction_method none
_refine_ls_goodness_of_fit_ref 1.089
_refine_ls_hydrogen_treatment constr
_refine_ls_matrix_type full
_refine_ls_number_parameters 1299
_refine_ls_number_reflns 15778
_refine_ls_number_restraints 378
_refine_ls_restrained_S_all 1.085
_refine_ls_R_factor_all 0.1233
_refine_ls_R_factor_gt 0.0889
_refine_ls_shift/su_max 0.001
_refine_ls_shift/su_mean 0.000
_refine_ls_structure_factor_coef Fsqd
_refine_ls_weighting_details 'w=1/[\s^2^(Fo^2^)+(0.0654P)^2^+16.8740P] where P=(Fo^2^+2Fc^2^)/3'
_refine_ls_weighting_scheme calc
_refine_ls_wR_factor_gt 0.1817
_refine_ls_wR_factor_ref 0.1989
_reflns_Friedel_coverage 0.000
_reflns_number_gt 11794
_reflns_number_total 15778
_reflns_threshold_expression 'I > 2\s(I)'
_cod_data_source_file c9qi00133f2.cif
_cod_data_source_block mg_Ru-NAPP
_cod_database_code 4350003
_shelx_shelxl_version_number 2014/7
_shelx_space_group_comment
;
The symmetry employed for this shelxl refinement is uniquely defined
by the following loop, which should always be used as a source of
symmetry information in preference to the above space-group names.
They are only intended as comments.
;
_shelx_estimated_absorpt_t_min 0.835
_shelx_estimated_absorpt_t_max 0.990

loop_
_space_group_symop_operation_xyz
'x, y, z'
'-x, -y, -z'

loop_
_atom_site_label
_atom_site_type_symbol
_atom_site_fract_x
_atom_site_fract_y
_atom_site_fract_z
_atom_site_U_iso_or_equiv
_atom_site_adp_type
_atom_site_occupancy
_atom_site_site_symmetry_order
_atom_site_calc_flag
_atom_site_refinement_flags_posn
_atom_site_refinement_flags_adp
_atom_site_refinement_flags_occupancy
_atom_site_disorder_assembly
_atom_site_disorder_group
Ru1 Ru 0.86492(4) 0.40658(3) 0.75838(3) 0.03848(16) Uani 1 1 d . . . . .
N1 N 0.8865(4) 0.2989(3) 0.7695(3) 0.0399(13) Uani 1 1 d . . . . .
C2 C 0.9015(5) 0.2808(4) 0.8293(4) 0.0434(16) Uani 1 1 d . . . . .
H2 H 0.9000 0.3210 0.8736 0.052 Uiso 1 1 calc R U . . .
C3 C 0.9191(6) 0.2068(4) 0.8293(4) 0.0506(18) Uani 1 1 d . . . . .
H3 H 0.9320 0.1972 0.8731 0.061 Uiso 1 1 calc R U . . .
C4 C 0.9180(5) 0.1470(4) 0.7663(4) 0.0461(17) Uani 1 1 d . . . . .
H4 H 0.9294 0.0954 0.7660 0.055 Uiso 1 1 calc R U . . .
C5 C 0.9000(4) 0.1622(4) 0.7026(4) 0.0352(14) Uani 1 1 d . . . . .
C6 C 0.8858(4) 0.2397(4) 0.7060(3) 0.0338(14) Uani 1 1 d . . . . .
C7 C 0.8743(5) 0.2617(4) 0.6435(3) 0.0344(14) Uani 1 1 d . . . . .
N8 N 0.8652(4) 0.3404(3) 0.6538(3) 0.0403(13) Uani 1 1 d . . . . .
C9 C 0.8573(6) 0.3626(4) 0.5963(4) 0.0507(19) Uani 1 1 d . . . . .
H9 H 0.8511 0.4167 0.6024 0.061 Uiso 1 1 calc R U . . .
C10 C 0.8577(6) 0.3105(4) 0.5276(4) 0.0478(18) Uani 1 1 d . . . . .
H10 H 0.8521 0.3294 0.4882 0.057 Uiso 1 1 calc R U . . .
C11 C 0.8661(5) 0.2320(4) 0.5171(4) 0.0446(16) Uani 1 1 d . . . . .
H11 H 0.8666 0.1960 0.4705 0.054 Uiso 1 1 calc R U . . .
C12 C 0.8740(4) 0.2057(4) 0.5759(4) 0.0368(15) Uani 1 1 d . . . . .
C13 C 0.8960(4) 0.1017(4) 0.6328(4) 0.0358(15) Uani 1 1 d . . . . .
N14 N 0.9047(4) 0.0282(3) 0.6317(3) 0.0424(14) Uani 1 1 d . . . . .
C15 C 0.8967(5) -0.0297(4) 0.5671(4) 0.0420(17) Uani 1 1 d . . . . .
C16 C 0.9051(5) -0.1098(4) 0.5667(4) 0.0463(17) Uani 1 1 d . . . . .
H16 H 0.9205 -0.1193 0.6103 0.056 Uiso 1 1 calc R U . . .
C17 C 0.8915(5) -0.1708(4) 0.5054(4) 0.0520(19) Uani 1 1 d . . . . .
H17 H 0.8964 -0.2231 0.5065 0.062 Uiso 1 1 calc R U . . .
C18 C 0.8698(5) -0.1597(4) 0.4390(4) 0.0479(18) Uani 1 1 d . . . . .
C19 C 0.8537(6) -0.2250(5) 0.3735(5) 0.067(2) Uani 1 1 d . . . . .
H19 H 0.8546 -0.2780 0.3742 0.080 Uiso 1 1 calc R U . . .
C20 C 0.8374(6) -0.2123(5) 0.3103(5) 0.062(2) Uani 1 1 d . . . . .
H20 H 0.8262 -0.2565 0.2674 0.075 Uiso 1 1 calc R U . . .
C21 C 0.8367(5) -0.1360(5) 0.3077(4) 0.055(2) Uani 1 1 d . . . . .
H21 H 0.8264 -0.1280 0.2630 0.066 Uiso 1 1 calc R U . . .
C22 C 0.8511(5) -0.0711(4) 0.3697(4) 0.0458(17) Uani 1 1 d . . . . .
H22 H 0.8501 -0.0189 0.3671 0.055 Uiso 1 1 calc R U . . .
C23 C 0.8670(4) -0.0811(4) 0.4356(4) 0.0444(17) Uani 1 1 d . . . . .
C24 C 0.8793(4) -0.0159(4) 0.5018(4) 0.0394(16) Uani 1 1 d . . . . .
C25 C 0.8732(4) 0.0630(4) 0.5054(4) 0.0372(15) Uani 1 1 d . . . . .
H25 H 0.8629 0.0755 0.4628 0.045 Uiso 1 1 calc R U . . .
C26 C 0.8821(4) 0.1230(4) 0.5705(4) 0.0367(15) Uani 1 1 d . . . . .
N27 N 1.0178(4) 0.4493(3) 0.7625(3) 0.0422(13) Uani 1 1 d . . . . .
C28 C 1.0964(5) 0.4178(4) 0.7804(4) 0.0514(18) Uani 1 1 d . . . . .
H28 H 1.0828 0.3709 0.7935 0.062 Uiso 1 1 calc R U . . .
C29 C 1.1950(6) 0.4493(5) 0.7809(5) 0.066(2) Uani 1 1 d . . . . .
H29 H 1.2488 0.4246 0.7937 0.080 Uiso 1 1 calc R U . . .
C30 C 1.2162(6) 0.5179(5) 0.7626(5) 0.071(2) Uani 1 1 d . . . . .
H30 H 1.2847 0.5414 0.7629 0.085 Uiso 1 1 calc R U . . .
C31 C 1.1368(6) 0.5513(5) 0.7441(5) 0.063(2) Uani 1 1 d . . . . .
H31 H 1.1496 0.5985 0.7314 0.076 Uiso 1 1 calc R U . . .
C32 C 1.0370(6) 0.5160(4) 0.7439(4) 0.0479(18) Uani 1 1 d . . . . .
C33 C 0.9471(5) 0.5483(4) 0.7250(4) 0.0442(17) Uani 1 1 d . . . . .
C34 C 0.9487(7) 0.6109(5) 0.6986(5) 0.064(2) Uani 1 1 d . . . . .
H34 H 1.0122 0.6380 0.6928 0.077 Uiso 1 1 calc R U . . .
C35 C 0.8619(7) 0.6345(5) 0.6809(5) 0.070(3) Uani 1 1 d . . . . .
H35 H 0.8639 0.6774 0.6621 0.084 Uiso 1 1 calc R U . . .
C36 C 0.7705(7) 0.5961(5) 0.6903(5) 0.061(2) Uani 1 1 d . . . . .
H36 H 0.7082 0.6120 0.6785 0.073 Uiso 1 1 calc R U . . .
C37 C 0.7711(6) 0.5330(4) 0.7174(4) 0.0507(18) Uani 1 1 d . . . . .
H37 H 0.7080 0.5064 0.7244 0.061 Uiso 1 1 calc R U . . .
N38 N 0.8575(4) 0.5086(3) 0.7339(3) 0.0424(13) Uani 1 1 d . . . . .
N39 N 0.8532(5) 0.4642(3) 0.8635(3) 0.0468(15) Uani 1 1 d . . . . .
C40 C 0.9267(7) 0.5153(4) 0.9125(4) 0.056(2) Uani 1 1 d . . . . .
H40 H 0.9932 0.5246 0.8991 0.067 Uiso 1 1 calc R U . . .
C41 C 0.9101(9) 0.5541(5) 0.9802(5) 0.073(3) Uani 1 1 d . . . . .
H41 H 0.9641 0.5902 1.0127 0.088 Uiso 1 1 calc R U . . .
C42 C 0.8174(11) 0.5415(7) 1.0015(5) 0.093(3) Uani 1 1 d . . . . .
H42 H 0.8056 0.5680 1.0489 0.111 Uiso 1 1 calc R U . . .
C43 C 0.7407(8) 0.4897(6) 0.9536(5) 0.079(3) Uani 1 1 d . . . . .
H43 H 0.6746 0.4798 0.9673 0.095 Uiso 1 1 calc R U . . .
C44 C 0.7604(7) 0.4519(5) 0.8847(4) 0.055(2) Uani 1 1 d . . . . .
C45 C 0.6817(6) 0.3971(5) 0.8294(5) 0.057(2) Uani 1 1 d . . . . .
C46 C 0.5832(8) 0.3722(7) 0.8391(6) 0.082(3) Uani 1 1 d . . . . .
H46 H 0.5622 0.3882 0.8854 0.098 Uiso 1 1 calc R U . . .
C47 C 0.5158(7) 0.3246(6) 0.7826(7) 0.085(3) Uani 1 1 d . . . . .
H47 H 0.4479 0.3072 0.7895 0.102 Uiso 1 1 calc R U . . .
C48 C 0.5455(6) 0.3020(5) 0.7163(7) 0.077(3) Uani 1 1 d . . . . .
H48 H 0.4990 0.2690 0.6764 0.092 Uiso 1 1 calc R U . . .
C49 C 0.6448(6) 0.3282(5) 0.7086(5) 0.063(2) Uani 1 1 d . . . . .
H49 H 0.6657 0.3124 0.6623 0.076 Uiso 1 1 calc R U . . .
N50 N 0.7128(4) 0.3743(3) 0.7627(3) 0.0455(14) Uani 1 1 d . . . . .
Ru51 Ru 0.74461(4) 0.91809(3) 0.83793(3) 0.04130(17) Uani 1 1 d . . . . .
N51 N 0.7011(4) 1.0146(3) 0.8131(3) 0.0433(14) Uani 1 1 d . . . . .
C52 C 0.6908(6) 1.0859(4) 0.8570(4) 0.0478(17) Uani 1 1 d . . . . .
H52 H 0.7005 1.0956 0.9068 0.057 Uiso 1 1 calc R U . . .
C53 C 0.6663(5) 1.1471(4) 0.8323(4) 0.0474(17) Uani 1 1 d . . . . .
H53 H 0.6587 1.1972 0.8652 0.057 Uiso 1 1 calc R U . . .
C54 C 0.6534(5) 1.1352(4) 0.7614(4) 0.0457(17) Uani 1 1 d . . . . .
H54 H 0.6375 1.1770 0.7445 0.055 Uiso 1 1 calc R U . . .
C55 C 0.6636(5) 1.0612(4) 0.7136(4) 0.0369(15) Uani 1 1 d . . . . .
C56 C 0.6867(4) 1.0019(4) 0.7415(3) 0.0341(14) Uani 1 1 d . . . . .
C57 C 0.6914(4) 0.9228(4) 0.6959(3) 0.0357(14) Uani 1 1 d . . . . .
N58 N 0.7150(4) 0.8695(3) 0.7296(3) 0.0376(13) Uani 1 1 d . . . . .
C59 C 0.7112(5) 0.7938(4) 0.6892(4) 0.0447(17) Uani 1 1 d . . . . .
H59 H 0.7269 0.7562 0.7115 0.054 Uiso 1 1 calc R U . . .
C60 C 0.6856(6) 0.7672(4) 0.6166(4) 0.0497(18) Uani 1 1 d . . . . .
H60 H 0.6824 0.7121 0.5902 0.060 Uiso 1 1 calc R U . . .
C61 C 0.6650(5) 0.8198(4) 0.5824(4) 0.0434(16) Uani 1 1 d . . . . .
H61 H 0.6494 0.8019 0.5322 0.052 Uiso 1 1 calc R U . . .
C62 C 0.6671(4) 0.9010(4) 0.6227(3) 0.0365(15) Uani 1 1 d . . . . .
C63 C 0.6491(4) 1.0422(4) 0.6370(4) 0.0355(15) Uani 1 1 d . . . . .
N64 N 0.6365(4) 1.1021(3) 0.6122(3) 0.0386(13) Uani 1 1 d . . . . .
C65 C 0.6222(4) 1.0860(4) 0.5412(4) 0.0383(16) Uani 1 1 d . . . . .
C66 C 0.6112(5) 1.1514(5) 0.5158(4) 0.0491(18) Uani 1 1 d . . . . .
H66 H 0.6105 1.2030 0.5489 0.059 Uiso 1 1 calc R U . . .
C67 C 0.6019(5) 1.1408(5) 0.4464(4) 0.056(2) Uani 1 1 d . . . . .
H67 H 0.5956 1.1856 0.4312 0.067 Uiso 1 1 calc R U . . .
C68 C 0.6011(5) 1.0647(5) 0.3941(4) 0.0460(18) Uani 1 1 d . . . . .
C69 C 0.5924(5) 1.0542(6) 0.3210(4) 0.059(2) Uani 1 1 d . . . . .
H69 H 0.5871 1.0990 0.3057 0.071 Uiso 1 1 calc R U . . .
C70 C 0.5914(6) 0.9817(6) 0.2722(5) 0.063(2) Uani 1 1 d . . . . .
H70 H 0.5868 0.9763 0.2231 0.076 Uiso 1 1 calc R U . . .
C71 C 0.5969(5) 0.9150(6) 0.2930(4) 0.059(2) Uani 1 1 d . . . . .
H71 H 0.5949 0.8638 0.2585 0.070 Uiso 1 1 calc R U . . .
C72 C 0.6056(5) 0.9240(5) 0.3652(4) 0.0513(19) Uani 1 1 d . . . . .
H72 H 0.6088 0.8783 0.3796 0.062 Uiso 1 1 calc R U . . .
C73 C 0.6095(5) 0.9976(5) 0.4163(4) 0.0410(16) Uani 1 1 d . . . . .
C74 C 0.6218(4) 1.0097(4) 0.4923(3) 0.0378(16) Uani 1 1 d . . . . .
C75 C 0.6349(4) 0.9477(4) 0.5195(4) 0.0363(15) Uani 1 1 d . . . . .
H75 H 0.6340 0.8950 0.4879 0.044 Uiso 1 1 calc R U . . .
C76 C 0.6492(4) 0.9631(4) 0.5923(3) 0.0360(15) Uani 1 1 d . . . . .
N77 N 0.6015(5) 0.8612(4) 0.8418(3) 0.0518(15) Uani 1 1 d . . . . .
C78 C 0.5136(6) 0.8849(5) 0.8284(4) 0.057(2) Uani 1 1 d . . . . .
H78 H 0.5159 0.9344 0.8195 0.069 Uiso 1 1 calc R U . . .
C79 C 0.4205(7) 0.8413(6) 0.8269(5) 0.071(2) Uani 1 1 d . . . . .
H79 H 0.3594 0.8589 0.8153 0.085 Uiso 1 1 calc R U . . .
C80 C 0.4174(8) 0.7709(6) 0.8428(5) 0.080(3) Uani 1 1 d . . . . .
H80 H 0.3538 0.7406 0.8445 0.096 Uiso 1 1 calc R U . . .
C81 C 0.5054(7) 0.7457(6) 0.8558(5) 0.075(3) Uani 1 1 d . . . . .
H81 H 0.5040 0.6969 0.8659 0.090 Uiso 1 1 calc R U . . .
C82 C 0.5969(6) 0.7901(4) 0.8544(4) 0.0539(19) Uani 1 1 d . . . . .
C83 C 0.6969(6) 0.7657(4) 0.8630(4) 0.0494(18) Uani 1 1 d . . . . .
C84 C 0.7108(7) 0.6967(5) 0.8778(4) 0.062(2) Uani 1 1 d . . . . .
H84 H 0.6538 0.6620 0.8835 0.074 Uiso 1 1 calc R U . . .
C85 C 0.8069(8) 0.6787(5) 0.8842(5) 0.070(3) Uani 1 1 d . . . . .
H85 H 0.8171 0.6325 0.8961 0.085 Uiso 1 1 calc R U . . .
C86 C 0.8891(7) 0.7277(5) 0.8733(4) 0.062(2) Uani 1 1 d . . . . .
H86 H 0.9559 0.7149 0.8759 0.075 Uiso 1 1 calc R U . . .
C87 C 0.8717(6) 0.7961(4) 0.8585(4) 0.053(2) Uani 1 1 d . . . . .
H87 H 0.9277 0.8303 0.8508 0.064 Uiso 1 1 calc R U . . .
N88 N 0.7786(5) 0.8153(3) 0.8546(3) 0.0470(15) Uani 1 1 d . . . . .
N89 N 0.8932(4) 0.9725(4) 0.8439(3) 0.0481(15) Uani 1 1 d . . . . .
C90 C 0.9518(6) 0.9592(5) 0.7924(5) 0.054(2) Uani 1 1 d . . . . .
H90 H 0.9256 0.9194 0.7481 0.065 Uiso 1 1 calc R U . . .
C91 C 1.0496(6) 1.0002(6) 0.7993(6) 0.070(3) Uani 1 1 d . . . . .
H91 H 1.0907 0.9879 0.7614 0.084 Uiso 1 1 calc R U . . .
C92 C 1.0856(8) 1.0593(6) 0.8627(7) 0.081(3) Uani 1 1 d . . . . .
H92 H 1.1516 1.0900 0.8689 0.097 Uiso 1 1 calc R U . . .
C93 C 1.0268(7) 1.0735(5) 0.9163(6) 0.072(3) Uani 1 1 d . . . . .
H93 H 1.0518 1.1141 0.9603 0.086 Uiso 1 1 calc R U . . .
C94 C 0.9309(6) 1.0298(4) 0.9077(4) 0.055(2) Uani 1 1 d . . . . .
C95 C 0.8639(7) 1.0353(5) 0.9630(4) 0.058(2) Uani 1 1 d . . . . .
C96 C 0.8872(8) 1.0909(5) 1.0310(5) 0.073(3) Uani 1 1 d . . . . .
H96 H 0.9470 1.1302 1.0430 0.088 Uiso 1 1 calc R U . . .
C97 C 0.8216(10) 1.0877(7) 1.0804(5) 0.090(3) Uani 1 1 d . . . . .
H97 H 0.8355 1.1262 1.1268 0.108 Uiso 1 1 calc R U . . .
C98 C 0.7375(9) 1.0306(6) 1.0645(5) 0.082(3) Uani 1 1 d . . . . .
H98 H 0.6944 1.0264 1.0996 0.098 Uiso 1 1 calc R U . . .
C99 C 0.7163(8) 0.9783(5) 0.9947(5) 0.069(2) Uani 1 1 d . . . . .
H99 H 0.6559 0.9395 0.9821 0.083 Uiso 1 1 calc R U . . .
N100 N 0.7770(5) 0.9807(4) 0.9450(3) 0.0539(16) Uani 1 1 d . . . . .
P1 P 0.14293(16) 0.80157(13) 0.69317(11) 0.0575(6) Uani 1 1 d D . . . .
F2 F 0.2086(3) 0.8749(3) 0.7537(2) 0.0686(13) Uani 1 1 d D . . . .
F3 F 0.0758(4) 0.7286(3) 0.6322(2) 0.0858(17) Uani 1 1 d D . . . .
F4 F 0.2347(4) 0.7936(3) 0.6469(3) 0.0821(15) Uani 1 1 d D . . . .
F5 F 0.1809(4) 0.7421(3) 0.7294(3) 0.0831(15) Uani 1 1 d D . . . .
F6 F 0.0481(4) 0.8089(3) 0.7386(3) 0.0781(14) Uani 1 1 d D . . . .
F7 F 0.1057(4) 0.8623(3) 0.6569(3) 0.0825(15) Uani 1 1 d D . . . .
P8 P 0.2021(2) 0.69588(15) 0.96278(12) 0.0653(6) Uani 1 1 d . . . . .
F9 F 0.2448(6) 0.6823(4) 1.0332(3) 0.118(2) Uani 1 1 d . . . . .
F10 F 0.1598(5) 0.7108(4) 0.8941(3) 0.106(2) Uani 1 1 d . . . . .
F11 F 0.2658(5) 0.7829(3) 0.9892(3) 0.0978(18) Uani 1 1 d . . . . .
F12 F 0.2929(5) 0.6622(4) 0.9243(3) 0.0981(18) Uani 1 1 d . . . . .
F13 F 0.1447(6) 0.6074(4) 0.9365(4) 0.136(3) Uani 1 1 d . . . . .
F14 F 0.1115(6) 0.7316(6) 1.0009(4) 0.149(3) Uani 1 1 d . . . . .
P15 P 0.8498(5) 0.5466(3) 0.4644(3) 0.0848(17) Uani 0.520(5) 1 d . U P A 1
F16 F 0.9331(12) 0.5882(13) 0.5140(9) 0.187(7) Uani 0.520(5) 1 d . U P A 1
F17 F 0.7517(12) 0.5074(11) 0.4078(8) 0.159(6) Uani 0.520(5) 1 d . U P A 1
F18 F 0.8839(15) 0.5939(10) 0.4158(8) 0.170(6) Uani 0.520(5) 1 d . U P A 1
F19 F 0.8990(17) 0.4828(13) 0.4244(8) 0.202(8) Uani 0.520(5) 1 d . U P A 1
F20 F 0.8047(10) 0.4945(7) 0.5092(6) 0.110(4) Uani 0.520(5) 1 d . U P A 1
F21 F 0.7921(17) 0.6119(11) 0.5043(9) 0.185(7) Uani 0.520(5) 1 d . U P A 1
P15B P 0.5955(5) 0.6187(3) 0.4107(3) 0.103(2) Uani 0.480(5) 1 d D U P A 2
F16B F 0.4839(8) 0.5821(9) 0.3763(7) 0.163(6) Uani 0.480(5) 1 d D U P A 2
F17B F 0.7084(8) 0.6556(8) 0.4464(7) 0.147(6) Uani 0.480(5) 1 d D U P A 2
F18B F 0.6208(12) 0.5316(6) 0.3963(8) 0.179(7) Uani 0.480(5) 1 d D U P A 2
F19B F 0.6273(9) 0.6152(7) 0.3361(5) 0.112(4) Uani 0.480(5) 1 d D U P A 2
F20B F 0.5728(11) 0.7085(6) 0.4268(6) 0.176(7) Uani 0.480(5) 1 d D U P A 2
F21B F 0.5589(13) 0.6186(10) 0.4851(5) 0.217(9) Uani 0.480(5) 1 d D U P A 2
P22 P 0.6737(4) 0.7506(4) 0.0823(2) 0.147(3) Uani 0.786(9) 1 d D U P B 3
F23 F 0.7022(8) 0.8294(7) 0.1466(5) 0.260(8) Uani 0.786(9) 1 d D U P B 3
F24 F 0.6512(9) 0.6704(5) 0.0178(5) 0.186(6) Uani 0.786(9) 1 d D U P B 3
F25 F 0.6560(14) 0.7999(7) 0.0314(6) 0.293(9) Uani 0.786(9) 1 d D U P B 3
F26 F 0.7892(8) 0.7553(8) 0.0701(8) 0.291(9) Uani 0.786(9) 1 d D U P B 3
F27 F 0.6869(8) 0.6964(9) 0.1325(6) 0.226(6) Uani 0.786(9) 1 d D U P B 3
F28 F 0.5585(5) 0.7492(6) 0.0976(5) 0.161(4) Uani 0.786(9) 1 d D U P B 3
P22B P 0.7526(12) 0.7376(7) 0.0972(7) 0.119(7) Uani 0.214(9) 1 d D U P B 4
F23B F 0.833(2) 0.7037(17) 0.0473(12) 0.189(17) Uani 0.214(9) 1 d D U P B 4
F24B F 0.6735(16) 0.7748(15) 0.1479(11) 0.106(10) Uani 0.214(9) 1 d D U P B 4
F25B F 0.765(2) 0.6752(11) 0.1369(12) 0.125(11) Uani 0.214(9) 1 d D U P B 4
F26B F 0.8399(16) 0.7983(12) 0.1511(11) 0.128(11) Uani 0.214(9) 1 d D U P B 4
F27B F 0.734(2) 0.7992(12) 0.0552(12) 0.102(10) Uani 0.214(9) 1 d D U P B 4
F28B F 0.6661(19) 0.6727(11) 0.0423(13) 0.179(18) Uani 0.214(9) 1 d D U P B 4

loop_
_atom_site_aniso_label
_atom_site_aniso_U_11
_atom_site_aniso_U_22
_atom_site_aniso_U_33
_atom_site_aniso_U_23
_atom_site_aniso_U_13
_atom_site_aniso_U_12
Ru1 0.0444(3) 0.0281(3) 0.0440(3) 0.0130(3) 0.0098(2) 0.0043(2)
N1 0.039(3) 0.032(3) 0.046(3) 0.009(3) 0.011(3) 0.003(2)
C2 0.056(4) 0.037(4) 0.037(4) 0.013(3) 0.006(3) 0.003(3)
C3 0.071(5) 0.039(4) 0.046(4) 0.019(4) 0.013(4) 0.012(4)
C4 0.049(4) 0.033(4) 0.059(5) 0.020(4) 0.006(3) 0.005(3)
C5 0.026(3) 0.031(4) 0.049(4) 0.013(3) 0.007(3) 0.006(3)
C6 0.029(3) 0.031(4) 0.040(4) 0.010(3) 0.012(3) 0.000(3)
C7 0.033(3) 0.027(3) 0.044(4) 0.011(3) 0.008(3) 0.004(3)
N8 0.048(3) 0.033(3) 0.042(3) 0.015(3) 0.006(3) 0.006(3)
C9 0.067(5) 0.038(4) 0.055(5) 0.026(4) 0.007(4) 0.010(4)
C10 0.065(5) 0.041(4) 0.041(4) 0.018(4) 0.005(3) 0.007(4)
C11 0.042(4) 0.045(4) 0.045(4) 0.012(4) 0.007(3) 0.008(3)
C12 0.026(3) 0.032(4) 0.052(4) 0.015(3) 0.006(3) 0.000(3)
C13 0.024(3) 0.031(4) 0.052(4) 0.012(3) 0.009(3) 0.003(3)
N14 0.037(3) 0.029(3) 0.060(4) 0.015(3) 0.009(3) 0.001(2)
C15 0.024(3) 0.032(4) 0.066(5) 0.010(4) 0.012(3) 0.002(3)
C16 0.044(4) 0.033(4) 0.062(5) 0.016(4) 0.009(3) 0.004(3)
C17 0.047(4) 0.029(4) 0.073(6) 0.008(4) 0.018(4) 0.000(3)
C18 0.025(3) 0.041(4) 0.070(5) 0.009(4) 0.008(3) 0.000(3)
C19 0.052(5) 0.038(5) 0.093(7) 0.000(5) 0.009(5) 0.000(4)
C20 0.047(5) 0.058(6) 0.061(5) -0.004(4) 0.005(4) -0.002(4)
C21 0.038(4) 0.053(5) 0.060(5) 0.002(4) -0.005(4) 0.006(4)
C22 0.025(3) 0.042(4) 0.055(5) -0.005(4) -0.003(3) 0.004(3)
C23 0.021(3) 0.038(4) 0.061(5) 0.001(4) -0.001(3) -0.001(3)
C24 0.016(3) 0.040(4) 0.056(4) 0.007(3) 0.003(3) 0.002(3)
C25 0.018(3) 0.038(4) 0.047(4) 0.005(3) 0.003(3) -0.001(3)
C26 0.011(3) 0.039(4) 0.055(4) 0.010(3) 0.004(3) 0.002(3)
N27 0.046(3) 0.033(3) 0.044(3) 0.007(3) 0.007(3) 0.005(3)
C28 0.049(4) 0.039(4) 0.065(5) 0.012(4) 0.012(4) 0.009(3)
C29 0.054(5) 0.056(5) 0.087(6) 0.018(5) 0.012(4) 0.011(4)
C30 0.046(5) 0.059(6) 0.097(7) 0.014(5) 0.010(5) 0.001(4)
C31 0.058(5) 0.051(5) 0.078(6) 0.021(5) 0.013(4) -0.004(4)
C32 0.063(5) 0.039(4) 0.043(4) 0.015(4) 0.014(3) 0.004(4)
C33 0.059(5) 0.028(4) 0.045(4) 0.011(3) 0.015(3) 0.005(3)
C34 0.074(6) 0.045(5) 0.084(6) 0.033(5) 0.029(5) 0.008(4)
C35 0.093(7) 0.052(5) 0.085(7) 0.045(5) 0.026(5) 0.020(5)
C36 0.074(6) 0.041(5) 0.074(6) 0.025(4) 0.009(4) 0.017(4)
C37 0.056(5) 0.041(4) 0.053(5) 0.015(4) 0.003(4) 0.003(4)
N38 0.047(3) 0.034(3) 0.046(3) 0.010(3) 0.013(3) 0.007(3)
N39 0.066(4) 0.032(3) 0.054(4) 0.023(3) 0.018(3) 0.019(3)
C40 0.079(6) 0.036(4) 0.057(5) 0.021(4) 0.003(4) 0.013(4)
C41 0.114(8) 0.053(6) 0.051(5) 0.014(5) -0.008(5) 0.028(5)
C42 0.149(11) 0.090(8) 0.048(6) 0.026(6) 0.022(7) 0.041(8)
C43 0.095(7) 0.088(8) 0.068(6) 0.030(6) 0.043(6) 0.037(6)
C44 0.079(6) 0.048(5) 0.051(5) 0.025(4) 0.024(4) 0.025(4)
C45 0.070(5) 0.046(5) 0.075(6) 0.039(5) 0.032(5) 0.021(4)
C46 0.069(6) 0.092(8) 0.110(8) 0.059(7) 0.045(6) 0.018(6)
C47 0.050(5) 0.072(7) 0.150(11) 0.060(8) 0.028(7) 0.003(5)
C48 0.045(5) 0.054(6) 0.131(9) 0.033(6) 0.004(5) 0.001(4)
C49 0.055(5) 0.040(5) 0.095(7) 0.022(5) 0.004(5) 0.011(4)
N50 0.040(3) 0.034(3) 0.069(4) 0.024(3) 0.008(3) 0.010(3)
Ru51 0.0497(4) 0.0327(3) 0.0419(3) 0.0154(3) -0.0038(3) 0.0053(2)
N51 0.042(3) 0.037(3) 0.050(4) 0.014(3) 0.003(3) 0.004(3)
C52 0.066(5) 0.036(4) 0.042(4) 0.013(3) 0.002(3) 0.012(3)
C53 0.056(4) 0.037(4) 0.049(4) 0.013(4) 0.002(3) 0.012(3)
C54 0.049(4) 0.036(4) 0.053(4) 0.020(4) -0.011(3) 0.003(3)
C55 0.030(3) 0.035(4) 0.049(4) 0.021(3) 0.001(3) 0.000(3)
C56 0.024(3) 0.039(4) 0.039(4) 0.014(3) 0.001(3) 0.002(3)
C57 0.031(3) 0.035(4) 0.041(4) 0.016(3) 0.003(3) 0.001(3)
N58 0.036(3) 0.037(3) 0.043(3) 0.018(3) -0.002(2) 0.006(2)
C59 0.052(4) 0.036(4) 0.041(4) 0.008(3) -0.002(3) 0.004(3)
C60 0.064(5) 0.032(4) 0.053(5) 0.013(4) 0.006(4) 0.007(3)
C61 0.044(4) 0.039(4) 0.039(4) 0.004(3) -0.003(3) 0.003(3)
C62 0.024(3) 0.045(4) 0.043(4) 0.021(3) -0.001(3) -0.001(3)
C63 0.021(3) 0.040(4) 0.049(4) 0.023(3) 0.001(3) 0.002(3)
N64 0.026(3) 0.042(3) 0.053(4) 0.028(3) -0.003(2) -0.001(2)
C65 0.026(3) 0.039(4) 0.049(4) 0.022(3) -0.005(3) -0.009(3)
C66 0.036(4) 0.047(4) 0.065(5) 0.028(4) -0.004(3) -0.009(3)
C67 0.043(4) 0.055(5) 0.068(5) 0.033(5) -0.013(4) -0.014(4)
C68 0.025(3) 0.064(5) 0.053(4) 0.034(4) -0.005(3) -0.010(3)
C69 0.045(4) 0.079(6) 0.059(5) 0.041(5) -0.006(4) -0.012(4)
C70 0.059(5) 0.087(7) 0.050(5) 0.036(5) 0.005(4) 0.000(5)
C71 0.040(4) 0.089(7) 0.048(5) 0.028(5) 0.003(3) 0.005(4)
C72 0.031(4) 0.075(6) 0.053(5) 0.029(5) 0.008(3) 0.006(4)
C73 0.025(3) 0.057(5) 0.042(4) 0.021(4) 0.001(3) 0.001(3)
C74 0.016(3) 0.055(5) 0.045(4) 0.026(4) -0.003(3) -0.004(3)
C75 0.013(3) 0.045(4) 0.050(4) 0.018(3) 0.004(3) -0.001(3)
C76 0.021(3) 0.046(4) 0.046(4) 0.025(3) 0.001(3) -0.001(3)
N77 0.058(4) 0.052(4) 0.050(4) 0.024(3) 0.009(3) 0.006(3)
C78 0.061(5) 0.061(5) 0.055(5) 0.025(4) 0.008(4) 0.012(4)
C79 0.053(5) 0.086(7) 0.070(6) 0.024(5) 0.009(4) 0.002(5)
C80 0.071(6) 0.078(7) 0.098(8) 0.037(6) 0.037(6) -0.001(5)
C81 0.067(6) 0.069(6) 0.097(7) 0.040(6) 0.021(5) 0.000(5)
C82 0.070(5) 0.039(4) 0.050(5) 0.013(4) 0.013(4) 0.001(4)
C83 0.070(5) 0.047(4) 0.036(4) 0.017(4) 0.009(3) 0.013(4)
C84 0.086(6) 0.046(5) 0.064(5) 0.030(4) 0.011(5) 0.014(4)
C85 0.107(8) 0.047(5) 0.060(5) 0.025(4) -0.014(5) 0.017(5)
C86 0.079(6) 0.045(5) 0.054(5) 0.005(4) -0.016(4) 0.022(4)
C87 0.058(5) 0.040(4) 0.057(5) 0.013(4) -0.020(4) 0.011(4)
N88 0.059(4) 0.043(4) 0.036(3) 0.012(3) -0.008(3) 0.005(3)
N89 0.051(4) 0.040(4) 0.057(4) 0.022(3) -0.003(3) 0.009(3)
C90 0.049(5) 0.048(5) 0.067(5) 0.027(4) -0.003(4) 0.003(4)
C91 0.054(5) 0.067(6) 0.104(8) 0.049(6) 0.005(5) 0.008(4)
C92 0.069(6) 0.065(7) 0.117(9) 0.054(7) -0.018(6) -0.008(5)
C93 0.076(6) 0.051(5) 0.083(7) 0.030(5) -0.028(5) -0.012(5)
C94 0.064(5) 0.035(4) 0.061(5) 0.021(4) -0.026(4) 0.000(4)
C95 0.077(6) 0.045(5) 0.053(5) 0.023(4) -0.022(4) 0.009(4)
C96 0.102(7) 0.056(6) 0.053(5) 0.012(5) -0.029(5) 0.016(5)
C97 0.147(11) 0.066(7) 0.052(6) 0.011(5) -0.015(7) 0.034(7)
C98 0.134(10) 0.066(7) 0.046(5) 0.011(5) 0.011(6) 0.039(7)
C99 0.096(7) 0.058(6) 0.058(5) 0.023(5) 0.007(5) 0.018(5)
N100 0.075(4) 0.040(4) 0.052(4) 0.027(3) -0.009(3) 0.010(3)
P1 0.0618(13) 0.0561(13) 0.0536(12) 0.0254(11) 0.0016(10) -0.0096(10)
F2 0.069(3) 0.064(3) 0.067(3) 0.026(3) -0.011(2) -0.013(2)
F3 0.105(4) 0.076(4) 0.056(3) 0.014(3) 0.006(3) -0.033(3)
F4 0.076(3) 0.078(4) 0.094(4) 0.034(3) 0.029(3) -0.007(3)
F5 0.106(4) 0.066(3) 0.088(4) 0.045(3) 0.005(3) 0.006(3)
F6 0.077(3) 0.077(4) 0.077(3) 0.025(3) 0.018(3) -0.002(3)
F7 0.100(4) 0.080(4) 0.075(3) 0.044(3) -0.013(3) 0.006(3)
P8 0.0849(17) 0.0610(15) 0.0492(12) 0.0207(12) 0.0081(11) 0.0023(12)
F9 0.209(7) 0.087(4) 0.060(3) 0.036(3) -0.008(4) 0.011(4)
F10 0.139(5) 0.117(5) 0.062(3) 0.028(4) -0.010(3) 0.041(4)
F11 0.136(5) 0.056(3) 0.090(4) 0.020(3) -0.012(4) 0.002(3)
F12 0.111(5) 0.085(4) 0.101(4) 0.027(4) 0.026(4) 0.029(3)
F13 0.156(6) 0.101(5) 0.128(6) 0.043(5) -0.005(5) -0.060(5)
F14 0.143(6) 0.218(9) 0.104(5) 0.057(6) 0.058(5) 0.061(6)
P15 0.106(4) 0.069(3) 0.065(3) 0.007(3) 0.004(3) 0.005(3)
F16 0.121(9) 0.275(19) 0.124(10) 0.051(10) -0.007(8) -0.058(9)
F17 0.145(10) 0.213(16) 0.108(9) 0.073(9) -0.030(8) -0.035(9)
F18 0.230(17) 0.133(12) 0.122(10) 0.040(9) 0.022(9) -0.051(10)
F19 0.294(18) 0.250(16) 0.110(11) 0.058(9) 0.056(10) 0.195(16)
F20 0.165(11) 0.086(8) 0.068(6) 0.021(6) -0.021(6) 0.016(7)
F21 0.291(18) 0.148(12) 0.149(12) 0.047(9) 0.061(10) 0.136(13)
P15B 0.132(5) 0.073(4) 0.089(4) 0.023(4) -0.028(4) -0.003(4)
F16B 0.145(8) 0.177(14) 0.143(12) 0.051(12) -0.036(8) -0.025(9)
F17B 0.152(9) 0.121(11) 0.145(11) 0.044(10) -0.067(9) -0.008(8)
F18B 0.269(19) 0.079(7) 0.163(13) 0.028(8) -0.078(13) 0.022(9)
F19B 0.117(9) 0.112(10) 0.095(7) 0.017(7) -0.018(6) 0.039(8)
F20B 0.276(18) 0.110(8) 0.082(8) -0.052(7) -0.109(10) 0.097(10)
F21B 0.28(2) 0.219(17) 0.085(8) 0.009(10) 0.001(9) -0.081(16)
P22 0.128(4) 0.195(6) 0.056(2) 0.002(3) 0.022(2) -0.094(4)
F23 0.149(10) 0.326(14) 0.128(8) -0.119(9) 0.066(7) -0.117(10)
F24 0.273(14) 0.134(7) 0.099(6) 0.028(5) -0.005(7) -0.099(8)
F25 0.61(3) 0.152(10) 0.140(9) 0.058(8) 0.197(14) 0.039(15)
F26 0.203(9) 0.223(17) 0.300(19) -0.088(11) 0.175(12) -0.123(10)
F27 0.118(9) 0.47(2) 0.144(9) 0.159(12) 0.039(8) 0.062(11)
F28 0.101(5) 0.205(11) 0.182(9) 0.113(8) -0.018(5) -0.062(5)
P22B 0.16(2) 0.041(8) 0.151(16) 0.034(8) 0.042(10) -0.034(8)
F23B 0.31(4) 0.21(4) 0.08(2) 0.048(19) 0.04(2) 0.16(3)
F24B 0.15(2) 0.11(2) 0.074(16) 0.048(16) -0.020(12) 0.050(19)
F25B 0.18(3) 0.089(17) 0.097(19) 0.012(15) -0.018(18) 0.048(16)
F26B 0.15(2) 0.12(2) 0.10(2) 0.027(16) -0.007(15) 0.022(15)
F27B 0.15(3) 0.067(16) 0.065(16) -0.007(12) 0.002(14) 0.018(16)
F28B 0.30(4) 0.031(13) 0.16(3) -0.007(15) -0.12(3) 0.047(15)

loop_
_atom_type_symbol
_atom_type_description
_atom_type_scat_dispersion_real
_atom_type_scat_dispersion_imag
_atom_type_scat_source
C C 0.0033 0.0016 'International Tables Vol C Tables 4.2.6.8 and 6.1.1.4'
H H 0.0000 0.0000 'International Tables Vol C Tables 4.2.6.8 and 6.1.1.4'
N N 0.0061 0.0033 'International Tables Vol C Tables 4.2.6.8 and 6.1.1.4'
F F 0.0171 0.0103 'International Tables Vol C Tables 4.2.6.8 and 6.1.1.4'
P P 0.1023 0.0942 'International Tables Vol C Tables 4.2.6.8 and 6.1.1.4'
Ru Ru -1.2594 0.8363 'International Tables Vol C Tables 4.2.6.8 and 6.1.1.4'

loop_
_geom_angle_atom_site_label_1
_geom_angle_atom_site_label_2
_geom_angle_atom_site_label_3
_geom_angle
N38 Ru1 N50 98.4(2)
N38 Ru1 N8 92.0(2)
N50 Ru1 N8 96.3(2)
N38 Ru1 N39 91.7(2)
N50 Ru1 N39 78.8(3)
N8 Ru1 N39 174.3(2)
N38 Ru1 N1 170.6(2)
N50 Ru1 N1 87.8(2)
N8 Ru1 N1 80.3(2)
N39 Ru1 N1 96.4(2)
N38 Ru1 N27 79.1(2)
N50 Ru1 N27 174.3(2)
N8 Ru1 N27 88.9(2)
N39 Ru1 N27 96.1(2)
N1 Ru1 N27 95.4(2)
C2 N1 C6 117.9(6)
C2 N1 Ru1 128.8(5)
C6 N1 Ru1 113.3(4)
N1 C2 C3 122.9(7)
N1 C2 H2 118.6
C3 C2 H2 118.6
C4 C3 C2 119.8(7)
C4 C3 H3 120.1
C2 C3 H3 120.1
C3 C4 C5 119.5(6)
C3 C4 H4 120.3
C5 C4 H4 120.3
C4 C5 C6 118.1(6)
C4 C5 C13 123.2(6)
C6 C5 C13 118.7(6)
N1 C6 C5 121.8(6)
N1 C6 C7 116.7(6)
C5 C6 C7 121.5(6)
N8 C7 C12 122.8(6)
N8 C7 C6 116.1(6)
C12 C7 C6 121.1(6)
C9 N8 C7 117.1(6)
C9 N8 Ru1 129.4(5)
C7 N8 Ru1 113.5(4)
N8 C9 C10 123.3(7)
N8 C9 H9 118.3
C10 C9 H9 118.3
C11 C10 C9 119.7(7)
C11 C10 H10 120.1
C9 C10 H10 120.1
C10 C11 C12 119.1(7)
C10 C11 H11 120.5
C12 C11 H11 120.5
C11 C12 C7 118.0(6)
C11 C12 C26 123.4(6)
C7 C12 C26 118.6(6)
N14 C13 C26 123.3(6)
N14 C13 C5 116.9(6)
C26 C13 C5 119.7(6)
C13 N14 C15 117.7(6)
N14 C15 C24 123.7(6)
N14 C15 C16 117.1(6)
C24 C15 C16 119.1(7)
C17 C16 C15 120.5(7)
C17 C16 H16 119.8
C15 C16 H16 119.8
C16 C17 C18 121.9(7)
C16 C17 H17 119.0
C18 C17 H17 119.0
C17 C18 C23 120.2(7)
C17 C18 C19 122.0(7)
C23 C18 C19 117.7(7)
C20 C19 C18 120.9(8)
C20 C19 H19 119.6
C18 C19 H19 119.6
C19 C20 C21 120.8(8)
C19 C20 H20 119.6
C21 C20 H20 119.6
C20 C21 C22 120.5(8)
C20 C21 H21 119.8
C22 C21 H21 119.8
C21 C22 C23 120.9(7)
C21 C22 H22 119.5
C23 C22 H22 119.5
C22 C23 C18 119.2(7)
C22 C23 C24 123.2(7)
C18 C23 C24 117.6(7)
C25 C24 C15 116.7(6)
C25 C24 C23 122.9(7)
C15 C24 C23 120.5(6)
C26 C25 C24 120.5(6)
C26 C25 H25 119.7
C24 C25 H25 119.7
C25 C26 C13 118.0(6)
C25 C26 C12 121.7(6)
C13 C26 C12 120.3(6)
C28 N27 C32 118.5(6)
C28 N27 Ru1 127.0(5)
C32 N27 Ru1 114.4(5)
N27 C28 C29 123.2(7)
N27 C28 H28 118.4
C29 C28 H28 118.4
C28 C29 C30 119.1(8)
C28 C29 H29 120.5
C30 C29 H29 120.5
C31 C30 C29 118.7(8)
C31 C30 H30 120.6
C29 C30 H30 120.6
C30 C31 C32 119.8(8)
C30 C31 H31 120.1
C32 C31 H31 120.1
N27 C32 C31 120.7(7)
N27 C32 C33 116.0(6)
C31 C32 C33 123.3(7)
N38 C33 C34 120.7(7)
N38 C33 C32 113.7(6)
C34 C33 C32 125.6(7)
C35 C34 C33 121.1(8)
C35 C34 H34 119.4
C33 C34 H34 119.4
C34 C35 C36 119.3(7)
C34 C35 H35 120.4
C36 C35 H35 120.4
C35 C36 C37 118.4(8)
C35 C36 H36 120.8
C37 C36 H36 120.8
N38 C37 C36 122.2(7)
N38 C37 H37 118.9
C36 C37 H37 118.9
C37 N38 C33 118.2(6)
C37 N38 Ru1 125.0(5)
C33 N38 Ru1 116.3(4)
C40 N39 C44 116.8(7)
C40 N39 Ru1 127.2(5)
C44 N39 Ru1 116.0(5)
N39 C40 C41 122.9(9)
N39 C40 H40 118.6
C41 C40 H40 118.6
C42 C41 C40 120.3(10)
C42 C41 H41 119.8
C40 C41 H41 119.8
C41 C42 C43 118.8(10)
C41 C42 H42 120.6
C43 C42 H42 120.6
C42 C43 C44 119.2(10)
C42 C43 H43 120.4
C44 C43 H43 120.4
N39 C44 C43 122.0(9)
N39 C44 C45 115.1(7)
C43 C44 C45 122.8(8)
N50 C45 C46 120.4(9)
N50 C45 C44 113.8(7)
C46 C45 C44 125.7(9)
C47 C46 C45 120.1(10)
C47 C46 H46 120.0
C45 C46 H46 120.0
C48 C47 C46 120.2(9)
C48 C47 H47 119.9
C46 C47 H47 119.9
C47 C48 C49 118.1(10)
C47 C48 H48 121.0
C49 C48 H48 121.0
N50 C49 C48 123.4(9)
N50 C49 H49 118.3
C48 C49 H49 118.3
C49 N50 C45 117.9(7)
C49 N50 Ru1 126.2(6)
C45 N50 Ru1 115.6(5)
N58 Ru51 N77 86.8(2)
N58 Ru51 N100 172.8(2)
N77 Ru51 N100 97.0(3)
N58 Ru51 N89 98.3(2)
N77 Ru51 N89 173.8(2)
N100 Ru51 N89 78.5(3)
N58 Ru51 N88 95.9(2)
N77 Ru51 N88 79.0(2)
N100 Ru51 N88 90.8(2)
N89 Ru51 N88 96.7(2)
N58 Ru51 N51 79.6(2)
N77 Ru51 N51 97.8(2)
N100 Ru51 N51 93.8(2)
N89 Ru51 N51 86.7(2)
N88 Ru51 N51 174.7(2)
C52 N51 C56 117.9(6)
C52 N51 Ru51 128.5(5)
C56 N51 Ru51 113.5(4)
N51 C52 C53 122.2(7)
N51 C52 H52 118.9
C53 C52 H52 118.9
C54 C53 C52 120.1(7)
C54 C53 H53 119.9
C52 C53 H53 119.9
C53 C54 C55 119.4(6)
C53 C54 H54 120.3
C55 C54 H54 120.3
C54 C55 C56 117.8(6)
C54 C55 C63 123.4(6)
C56 C55 C63 118.8(6)
N51 C56 C55 122.6(6)
N51 C56 C57 116.3(5)
C55 C56 C57 121.0(6)
N58 C57 C62 123.0(6)
N58 C57 C56 115.8(6)
C62 C57 C56 121.1(6)
C59 N58 C57 117.3(6)
C59 N58 Ru51 128.3(4)
C57 N58 Ru51 114.3(4)
N58 C59 C60 123.1(6)
N58 C59 H59 118.4
C60 C59 H59 118.4
C61 C60 C59 120.2(7)
C61 C60 H60 119.9
C59 C60 H60 119.9
C60 C61 C62 119.2(6)
C60 C61 H61 120.4
C62 C61 H61 120.4
C57 C62 C61 117.2(6)
C57 C62 C76 118.4(6)
C61 C62 C76 124.4(6)
N64 C63 C76 123.1(6)
N64 C63 C55 117.1(6)
C76 C63 C55 119.7(5)
C63 N64 C65 118.4(6)
N64 C65 C74 123.0(6)
N64 C65 C66 117.5(7)
C74 C65 C66 119.4(6)
C67 C66 C65 120.8(8)
C67 C66 H66 119.6
C65 C66 H66 119.6
C66 C67 C68 122.3(7)
C66 C67 H67 118.8
C68 C67 H67 118.8
C69 C68 C73 118.8(8)
C69 C68 C67 122.0(7)
C73 C68 C67 119.2(6)
C70 C69 C68 121.3(8)
C70 C69 H69 119.4
C68 C69 H69 119.4
C69 C70 C71 120.6(8)
C69 C70 H70 119.7
C71 C70 H70 119.7
C70 C71 C72 119.1(9)
C70 C71 H71 120.4
C72 C71 H71 120.4
C73 C72 C71 121.5(8)
C73 C72 H72 119.2
C71 C72 H72 119.2
C72 C73 C68 118.6(6)
C72 C73 C74 123.0(6)
C68 C73 C74 118.3(7)
C75 C74 C65 117.6(6)
C75 C74 C73 122.5(7)
C65 C74 C73 119.9(6)
C76 C75 C74 120.1(7)
C76 C75 H75 119.9
C74 C75 H75 119.9
C75 C76 C63 117.7(6)
C75 C76 C62 121.8(6)
C63 C76 C62 120.4(6)
C78 N77 C82 117.8(7)
C78 N77 Ru51 125.8(5)
C82 N77 Ru51 116.2(5)
N77 C78 C79 122.9(8)
N77 C78 H78 118.5
C79 C78 H78 118.5
C78 C79 C80 118.4(9)
C78 C79 H79 120.8
C80 C79 H79 120.8
C81 C80 C79 119.3(8)
C81 C80 H80 120.3
C79 C80 H80 120.3
C80 C81 C82 120.1(9)
C80 C81 H81 119.9
C82 C81 H81 119.9
N77 C82 C81 121.3(8)
N77 C82 C83 114.0(6)
C81 C82 C83 124.6(7)
N88 C83 C84 120.1(7)
N88 C83 C82 115.9(6)
C84 C83 C82 124.0(7)
C85 C84 C83 119.7(8)
C85 C84 H84 120.2
C83 C84 H84 120.2
C84 C85 C86 120.0(8)
C84 C85 H85 120.0
C86 C85 H85 120.0
C85 C86 C87 118.3(8)
C85 C86 H86 120.8
C87 C86 H86 120.8
N88 C87 C86 121.8(8)
N88 C87 H87 119.1
C86 C87 H87 119.1
C87 N88 C83 120.0(6)
C87 N88 Ru51 125.2(5)
C83 N88 Ru51 114.8(5)
C90 N89 C94 118.4(7)
C90 N89 Ru51 126.5(5)
C94 N89 Ru51 115.1(5)
N89 C90 C91 123.4(9)
N89 C90 H90 118.3
C91 C90 H90 118.3
C92 C91 C90 117.8(10)
C92 C91 H91 121.1
C90 C91 H91 121.1
C93 C92 C91 119.6(9)
C93 C92 H92 120.2
C91 C92 H92 120.2
C92 C93 C94 120.6(9)
C92 C93 H93 119.7
C94 C93 H93 119.7
N89 C94 C93 120.1(9)
N89 C94 C95 114.3(7)
C93 C94 C95 125.5(8)
N100 C95 C96 121.1(9)
N100 C95 C94 115.7(7)
C96 C95 C94 123.2(8)
C97 C96 C95 118.4(10)
C97 C96 H96 120.8
C95 C96 H96 120.8
C98 C97 C96 121.3(10)
C98 C97 H97 119.4
C96 C97 H97 119.4
C97 C98 C99 117.7(10)
C97 C98 H98 121.2
C99 C98 H98 121.2
N100 C99 C98 122.6(10)
N100 C99 H99 118.7
C98 C99 H99 118.7
C99 N100 C95 118.8(8)
C99 N100 Ru51 126.1(6)
C95 N100 Ru51 114.6(5)
F5 P1 F4 90.5(3)
F5 P1 F2 90.3(3)
F4 P1 F2 90.9(3)
F5 P1 F3 90.4(3)
F4 P1 F3 89.5(3)
F2 P1 F3 179.2(3)
F5 P1 F7 179.4(3)
F4 P1 F7 89.3(3)
F2 P1 F7 89.1(3)
F3 P1 F7 90.2(3)
F5 P1 F6 90.1(3)
F4 P1 F6 178.8(3)
F2 P1 F6 90.1(3)
F3 P1 F6 89.4(3)
F7 P1 F6 90.2(3)
F10 P8 F12 89.7(3)
F10 P8 F13 92.1(4)
F12 P8 F13 86.7(4)
F10 P8 F14 89.4(4)
F12 P8 F14 178.6(4)
F13 P8 F14 94.4(5)
F10 P8 F11 89.4(3)
F12 P8 F11 90.4(4)
F13 P8 F11 176.7(4)
F14 P8 F11 88.5(5)
F10 P8 F9 179.0(4)
F12 P8 F9 91.0(4)
F13 P8 F9 88.7(4)
F14 P8 F9 89.9(4)
F11 P8 F9 89.8(3)
F16 P15 F19 97.1(14)
F16 P15 F21 86.1(13)
F19 P15 F21 176.8(14)
F16 P15 F18 89.9(10)
F19 P15 F18 88.9(11)
F21 P15 F18 91.4(11)
F16 P15 F20 95.7(9)
F19 P15 F20 91.2(10)
F21 P15 F20 88.2(9)
F18 P15 F20 174.3(9)
F16 P15 F17 174.3(13)
F19 P15 F17 87.5(12)
F21 P15 F17 89.4(11)
F18 P15 F17 86.8(9)
F20 P15 F17 87.6(7)
F16B P15B F19B 89.9(6)
F16B P15B F18B 89.5(7)
F19B P15B F18B 88.4(7)
F16B P15B F17B 179.3(8)
F19B P15B F17B 90.8(7)
F18B P15B F17B 90.4(7)
F16B P15B F21B 87.8(7)
F19B P15B F21B 177.2(7)
F18B P15B F21B 90.1(7)
F17B P15B F21B 91.6(7)
F16B P15B F20B 92.1(7)
F19B P15B F20B 91.9(6)
F18B P15B F20B 178.3(7)
F17B P15B F20B 88.0(6)
F21B P15B F20B 89.6(7)
F23 P22 F25 90.4(7)
F23 P22 F26 89.1(6)
F25 P22 F26 90.5(7)
F23 P22 F24 176.9(7)
F25 P22 F24 90.7(6)
F26 P22 F24 88.0(6)
F23 P22 F28 88.5(5)
F25 P22 F28 89.7(7)
F26 P22 F28 177.5(7)
F24 P22 F28 94.5(6)
F23 P22 F27 91.9(6)
F25 P22 F27 177.1(8)
F26 P22 F27 91.4(7)
F24 P22 F27 87.1(6)
F28 P22 F27 88.5(5)
F26B P22B F23B 89.9(9)
F26B P22B F25B 89.4(8)
F23B P22B F25B 90.2(9)
F26B P22B F24B 88.7(8)
F23B P22B F24B 178.0(10)
F25B P22B F24B 91.2(8)
F26B P22B F28B 177.6(10)
F23B P22B F28B 88.6(8)
F25B P22B F28B 88.7(8)
F24B P22B F28B 92.8(9)
F26B P22B F27B 93.1(8)
F23B P22B F27B 91.0(8)
F25B P22B F27B 177.2(10)
F24B P22B F27B 87.6(8)
F28B P22B F27B 88.8(8)

loop_
_geom_bond_atom_site_label_1
_geom_bond_atom_site_label_2
_geom_bond_distance
Ru1 N38 2.039(5)
Ru1 N50 2.046(6)
Ru1 N8 2.048(6)
Ru1 N39 2.052(6)
Ru1 N1 2.055(5)
Ru1 N27 2.063(6)
N1 C2 1.340(8)
N1 C6 1.368(8)
C2 C3 1.370(9)
C2 H2 0.9500
C3 C4 1.367(10)
C3 H3 0.9500
C4 C5 1.394(9)
C4 H4 0.9500
C5 C6 1.400(8)
C5 C13 1.461(9)
C6 C7 1.424(9)
C7 N8 1.376(8)
C7 C12 1.401(9)
N8 C9 1.328(8)
C9 C10 1.394(10)
C9 H9 0.9500
C10 C11 1.369(9)
C10 H10 0.9500
C11 C12 1.396(9)
C11 H11 0.9500
C12 C26 1.462(9)
C13 N14 1.323(8)
C13 C26 1.417(9)
N14 C15 1.361(9)
C15 C24 1.410(10)
C15 C16 1.445(9)
C16 C17 1.337(10)
C16 H16 0.9500
C17 C18 1.416(11)
C17 H17 0.9500
C18 C23 1.430(10)
C18 C19 1.430(11)
C19 C20 1.358(12)
C19 H19 0.9500
C20 C21 1.379(11)
C20 H20 0.9500
C21 C22 1.382(10)
C21 H21 0.9500
C22 C23 1.388(10)
C22 H22 0.9500
C23 C24 1.440(10)
C24 C25 1.399(9)
C25 C26 1.384(9)
C25 H25 0.9500
N27 C28 1.331(9)
N27 C32 1.353(8)
C28 C29 1.356(10)
C28 H28 0.9500
C29 C30 1.383(12)
C29 H29 0.9500
C30 C31 1.365(11)
C30 H30 0.9500
C31 C32 1.391(10)
C31 H31 0.9500
C32 C33 1.472(10)
C33 N38 1.356(8)
C33 C34 1.374(10)
C34 C35 1.344(11)
C34 H34 0.9500
C35 C36 1.368(11)
C35 H35 0.9500
C36 C37 1.394(10)
C36 H36 0.9500
C37 N38 1.339(9)
C37 H37 0.9500
N39 C40 1.346(10)
N39 C44 1.347(9)
C40 C41 1.359(12)
C40 H40 0.9500
C41 C42 1.346(14)
C41 H41 0.9500
C42 C43 1.366(15)
C42 H42 0.9500
C43 C44 1.386(12)
C43 H43 0.9500
C44 C45 1.470(12)
C45 N50 1.374(10)
C45 C46 1.375(11)
C46 C47 1.360(15)
C46 H46 0.9500
C47 C48 1.359(14)
C47 H47 0.9500
C48 C49 1.378(11)
C48 H48 0.9500
C49 N50 1.330(10)
C49 H49 0.9500
Ru51 N58 2.048(5)
Ru51 N77 2.055(6)
Ru51 N100 2.059(6)
Ru51 N89 2.062(6)
Ru51 N88 2.064(6)
Ru51 N51 2.075(5)
N51 C52 1.327(9)
N51 C56 1.369(8)
C52 C53 1.397(9)
C52 H52 0.9500
C53 C54 1.358(10)
C53 H53 0.9500
C54 C55 1.394(10)
C54 H54 0.9500
C55 C56 1.397(8)
C55 C63 1.451(9)
C56 C57 1.429(9)
C57 N58 1.381(8)
C57 C62 1.390(9)
N58 C59 1.328(9)
C59 C60 1.377(10)
C59 H59 0.9500
C60 C61 1.365(9)
C60 H60 0.9500
C61 C62 1.412(9)
C61 H61 0.9500
C62 C76 1.457(8)
C63 N64 1.334(7)
C63 C76 1.411(9)
N64 C65 1.348(8)
C65 C74 1.402(10)
C65 C66 1.430(9)
C66 C67 1.333(10)
C66 H66 0.9500
C67 C68 1.425(11)
C67 H67 0.9500
C68 C69 1.404(10)
C68 C73 1.415(9)
C69 C70 1.348(12)
C69 H69 0.9500
C70 C71 1.387(11)
C70 H70 0.9500
C71 C72 1.393(10)
C71 H71 0.9500
C72 C73 1.376(10)
C72 H72 0.9500
C73 C74 1.457(9)
C74 C75 1.400(9)
C75 C76 1.387(9)
C75 H75 0.9500
N77 C78 1.335(9)
N77 C82 1.361(9)
C78 C79 1.365(11)
C78 H78 0.9500
C79 C80 1.384(12)
C79 H79 0.9500
C80 C81 1.348(13)
C80 H80 0.9500
C81 C82 1.368(11)
C81 H81 0.9500
C82 C83 1.472(11)
C83 N88 1.362(9)
C83 C84 1.384(10)
C84 C85 1.367(12)
C84 H84 0.9500
C85 C86 1.380(12)
C85 H85 0.9500
C86 C87 1.386(10)
C86 H86 0.9500
C87 N88 1.333(9)
C87 H87 0.9500
N89 C90 1.314(10)
N89 C94 1.369(9)
C90 C91 1.381(11)
C90 H90 0.9500
C91 C92 1.371(14)
C91 H91 0.9500
C92 C93 1.348(14)
C92 H92 0.9500
C93 C94 1.374(11)
C93 H93 0.9500
C94 C95 1.454(12)
C95 N100 1.356(10)
C95 C96 1.390(11)
C96 C97 1.370(14)
C96 H96 0.9500
C97 C98 1.354(15)
C97 H97 0.9500
C98 C99 1.395(12)
C98 H98 0.9500
C99 N100 1.328(10)
C99 H99 0.9500
P1 F5 1.574(5)
P1 F4 1.576(5)
P1 F2 1.578(5)
P1 F3 1.585(5)
P1 F7 1.590(5)
P1 F6 1.600(5)
P8 F10 1.559(5)
P8 F12 1.562(6)
P8 F13 1.565(6)
P8 F14 1.571(7)
P8 F11 1.574(6)
P8 F9 1.580(6)
P15 F16 1.388(16)
P15 F19 1.434(16)
P15 F21 1.523(15)
P15 F18 1.526(15)
P15 F20 1.572(13)
P15 F17 1.589(15)
P15B F16B 1.557(8)
P15B F19B 1.559(8)
P15B F18B 1.574(8)
P15B F17B 1.579(8)
P15B F21B 1.594(8)
P15B F20B 1.604(8)
P22 F23 1.555(7)
P22 F25 1.563(8)
P22 F26 1.569(8)
P22 F24 1.570(7)
P22 F28 1.584(7)
P22 F27 1.611(8)
P22B F26B 1.562(9)
P22B F23B 1.563(9)
P22B F25B 1.575(9)
P22B F24B 1.576(9)
P22B F28B 1.592(9)
P22B F27B 1.610(9)

loop_
_geom_torsion_atom_site_label_1
_geom_torsion_atom_site_label_2
_geom_torsion_atom_site_label_3
_geom_torsion_atom_site_label_4
_geom_torsion
C6 N1 C2 C3 2.0(10)
Ru1 N1 C2 C3 -177.3(5)
N1 C2 C3 C4 -2.4(11)
C2 C3 C4 C5 0.6(11)
C3 C4 C5 C6 1.4(9)
C3 C4 C5 C13 -179.1(6)
C2 N1 C6 C5 0.1(9)
Ru1 N1 C6 C5 179.6(4)
C2 N1 C6 C7 -177.2(6)
Ru1 N1 C6 C7 2.2(7)
C4 C5 C6 N1 -1.8(9)
C13 C5 C6 N1 178.7(5)
C4 C5 C6 C7 175.4(6)
C13 C5 C6 C7 -4.2(8)
N1 C6 C7 N8 0.0(8)
C5 C6 C7 N8 -177.3(5)
N1 C6 C7 C12 179.1(5)
C5 C6 C7 C12 1.8(9)
C12 C7 N8 C9 -1.0(9)
C6 C7 N8 C9 178.2(6)
C12 C7 N8 Ru1 178.6(5)
C6 C7 N8 Ru1 -2.2(7)
C7 N8 C9 C10 0.2(10)
Ru1 N8 C9 C10 -179.4(5)
N8 C9 C10 C11 0.3(12)
C9 C10 C11 C12 0.1(10)
C10 C11 C12 C7 -0.8(9)
C10 C11 C12 C26 179.3(6)
N8 C7 C12 C11 1.3(9)
C6 C7 C12 C11 -177.8(6)
N8 C7 C12 C26 -178.8(5)
C6 C7 C12 C26 2.1(9)
C4 C5 C13 N14 3.7(9)
C6 C5 C13 N14 -176.7(5)
C4 C5 C13 C26 -177.0(6)
C6 C5 C13 C26 2.6(8)
C26 C13 N14 C15 -2.0(9)
C5 C13 N14 C15 177.2(5)
C13 N14 C15 C24 -0.3(9)
C13 N14 C15 C16 -179.3(5)
N14 C15 C16 C17 175.6(6)
C24 C15 C16 C17 -3.4(9)
C15 C16 C17 C18 0.9(10)
C16 C17 C18 C23 3.2(10)
C16 C17 C18 C19 -179.1(7)
C17 C18 C19 C20 -177.2(7)
C23 C18 C19 C20 0.6(10)
C18 C19 C20 C21 0.6(12)
C19 C20 C21 C22 -1.1(11)
C20 C21 C22 C23 0.4(10)
C21 C22 C23 C18 0.8(9)
C21 C22 C23 C24 -178.1(6)
C17 C18 C23 C22 176.5(6)
C19 C18 C23 C22 -1.3(9)
C17 C18 C23 C24 -4.5(9)
C19 C18 C23 C24 177.7(6)
N14 C15 C24 C25 1.9(9)
C16 C15 C24 C25 -179.1(5)
N14 C15 C24 C23 -177.1(5)
C16 C15 C24 C23 1.9(9)
C22 C23 C24 C25 2.0(9)
C18 C23 C24 C25 -176.9(5)
C22 C23 C24 C15 -179.1(6)
C18 C23 C24 C15 2.0(8)
C15 C24 C25 C26 -1.2(8)
C23 C24 C25 C26 177.8(5)
C24 C25 C26 C13 -0.9(8)
C24 C25 C26 C12 -178.7(5)
N14 C13 C26 C25 2.7(8)
C5 C13 C26 C25 -176.6(5)
N14 C13 C26 C12 -179.5(5)
C5 C13 C26 C12 1.3(8)
C11 C12 C26 C25 -6.0(9)
C7 C12 C26 C25 174.1(5)
C11 C12 C26 C13 176.3(6)
C7 C12 C26 C13 -3.6(8)
C32 N27 C28 C29 -0.1(11)
Ru1 N27 C28 C29 179.2(6)
N27 C28 C29 C30 0.6(13)
C28 C29 C30 C31 -0.5(14)
C29 C30 C31 C32 -0.1(14)
C28 N27 C32 C31 -0.5(10)
Ru1 N27 C32 C31 -179.9(6)
C28 N27 C32 C33 -179.6(6)
Ru1 N27 C32 C33 1.0(8)
C30 C31 C32 N27 0.6(12)
C30 C31 C32 C33 179.7(8)
N27 C32 C33 N38 4.2(9)
C31 C32 C33 N38 -174.9(7)
N27 C32 C33 C34 -173.8(7)
C31 C32 C33 C34 7.0(12)
N38 C33 C34 C35 0.0(13)
C32 C33 C34 C35 177.9(8)
C33 C34 C35 C36 0.9(14)
C34 C35 C36 C37 -0.6(14)
C35 C36 C37 N38 -0.6(12)
C36 C37 N38 C33 1.5(11)
C36 C37 N38 Ru1 -169.6(6)
C34 C33 N38 C37 -1.2(10)
C32 C33 N38 C37 -179.3(6)
C34 C33 N38 Ru1 170.7(6)
C32 C33 N38 Ru1 -7.5(8)
C44 N39 C40 C41 -0.7(10)
Ru1 N39 C40 C41 176.3(6)
N39 C40 C41 C42 1.0(13)
C40 C41 C42 C43 -0.6(14)
C41 C42 C43 C44 0.0(15)
C40 N39 C44 C43 0.0(10)
Ru1 N39 C44 C43 -177.3(6)
C40 N39 C44 C45 178.8(6)
Ru1 N39 C44 C45 1.5(8)
C42 C43 C44 N39 0.4(13)
C42 C43 C44 C45 -178.3(8)
N39 C44 C45 N50 -7.1(9)
C43 C44 C45 N50 171.7(7)
N39 C44 C45 C46 176.4(7)
C43 C44 C45 C46 -4.8(13)
N50 C45 C46 C47 0.0(13)
C44 C45 C46 C47 176.4(8)
C45 C46 C47 C48 -0.4(15)
C46 C47 C48 C49 0.3(14)
C47 C48 C49 N50 0.0(13)
C48 C49 N50 C45 -0.3(11)
C48 C49 N50 Ru1 173.2(6)
C46 C45 N50 C49 0.3(10)
C44 C45 N50 C49 -176.5(6)
C46 C45 N50 Ru1 -174.0(6)
C44 C45 N50 Ru1 9.3(7)
C56 N51 C52 C53 -0.1(10)
Ru51 N51 C52 C53 176.3(5)
N51 C52 C53 C54 -0.9(11)
C52 C53 C54 C55 0.8(11)
C53 C54 C55 C56 0.2(10)
C53 C54 C55 C63 178.7(6)
C52 N51 C56 C55 1.1(9)
Ru51 N51 C56 C55 -175.8(4)
C52 N51 C56 C57 -175.8(6)
Ru51 N51 C56 C57 7.3(7)
C54 C55 C56 N51 -1.2(9)
C63 C55 C56 N51 -179.7(5)
C54 C55 C56 C57 175.6(6)
C63 C55 C56 C57 -2.9(9)
N51 C56 C57 N58 -3.1(8)
C55 C56 C57 N58 179.9(5)
N51 C56 C57 C62 173.0(5)
C55 C56 C57 C62 -4.0(9)
C62 C57 N58 C59 -1.8(9)
C56 C57 N58 C59 174.2(6)
C62 C57 N58 Ru51 -178.8(5)
C56 C57 N58 Ru51 -2.7(7)
C57 N58 C59 C60 0.4(10)
Ru51 N58 C59 C60 176.8(5)
N58 C59 C60 C61 1.5(11)
C59 C60 C61 C62 -1.9(10)
N58 C57 C62 C61 1.4(9)
C56 C57 C62 C61 -174.5(6)
N58 C57 C62 C76 -176.5(5)
C56 C57 C62 C76 7.7(9)
C60 C61 C62 C57 0.5(9)
C60 C61 C62 C76 178.2(6)
C54 C55 C63 N64 7.5(9)
C56 C55 C63 N64 -174.0(5)
C54 C55 C63 C76 -172.6(6)
C56 C55 C63 C76 5.8(8)
C76 C63 N64 C65 0.6(8)
C55 C63 N64 C65 -179.6(5)
C63 N64 C65 C74 -1.1(9)
C63 N64 C65 C66 -178.6(5)
N64 C65 C66 C67 176.7(6)
C74 C65 C66 C67 -0.9(9)
C65 C66 C67 C68 0.8(11)
C66 C67 C68 C69 -179.3(7)
C66 C67 C68 C73 0.5(10)
C73 C68 C69 C70 0.4(10)
C67 C68 C69 C70 -179.8(7)
C68 C69 C70 C71 1.3(12)
C69 C70 C71 C72 -1.2(11)
C70 C71 C72 C73 -0.5(10)
C71 C72 C73 C68 2.2(10)
C71 C72 C73 C74 -178.0(6)
C69 C68 C73 C72 -2.1(9)
C67 C68 C73 C72 178.1(6)
C69 C68 C73 C74 178.1(6)
C67 C68 C73 C74 -1.7(9)
N64 C65 C74 C75 1.3(9)
C66 C65 C74 C75 178.7(5)
N64 C65 C74 C73 -177.8(5)
C66 C65 C74 C73 -0.4(9)
C72 C73 C74 C75 2.8(9)
C68 C73 C74 C75 -177.4(5)
C72 C73 C74 C65 -178.2(6)
C68 C73 C74 C65 1.7(8)
C65 C74 C75 C76 -0.9(8)
C73 C74 C75 C76 178.1(5)
C74 C75 C76 C63 0.5(8)
C74 C75 C76 C62 -177.6(5)
N64 C63 C76 C75 -0.3(8)
C55 C63 C76 C75 179.9(5)
N64 C63 C76 C62 177.8(5)
C55 C63 C76 C62 -2.1(8)
C57 C62 C76 C75 173.3(5)
C61 C62 C76 C75 -4.3(9)
C57 C62 C76 C63 -4.7(8)
C61 C62 C76 C63 177.7(6)
C82 N77 C78 C79 0.0(12)
Ru51 N77 C78 C79 175.1(6)
N77 C78 C79 C80 2.6(13)
C78 C79 C80 C81 -3.1(15)
C79 C80 C81 C82 1.1(15)
C78 N77 C82 C81 -2.2(12)
Ru51 N77 C82 C81 -177.8(7)
C78 N77 C82 C83 175.3(7)
Ru51 N77 C82 C83 -0.2(8)
C80 C81 C82 N77 1.7(14)
C80 C81 C82 C83 -175.6(9)
N77 C82 C83 N88 -2.4(10)
C81 C82 C83 N88 175.1(8)
N77 C82 C83 C84 178.4(7)
C81 C82 C83 C84 -4.1(13)
N88 C83 C84 C85 0.2(12)
C82 C83 C84 C85 179.4(8)
C83 C84 C85 C86 -2.3(13)
C84 C85 C86 C87 2.2(13)
C85 C86 C87 N88 0.1(12)
C86 C87 N88 C83 -2.2(11)
C86 C87 N88 Ru51 176.7(6)
C84 C83 N88 C87 2.0(10)
C82 C83 N88 C87 -177.2(6)
C84 C83 N88 Ru51 -177.0(6)
C82 C83 N88 Ru51 3.8(8)
C94 N89 C90 C91 -0.1(10)
Ru51 N89 C90 C91 177.5(5)
N89 C90 C91 C92 -2.0(12)
C90 C91 C92 C93 2.2(13)
C91 C92 C93 C94 -0.5(13)
C90 N89 C94 C93 1.9(10)
Ru51 N89 C94 C93 -176.0(5)
C90 N89 C94 C95 -174.9(6)
Ru51 N89 C94 C95 7.3(7)
C92 C93 C94 N89 -1.6(12)
C92 C93 C94 C95 174.8(8)
N89 C94 C95 N100 3.3(9)
C93 C94 C95 N100 -173.2(7)
N89 C94 C95 C96 -178.4(7)
C93 C94 C95 C96 5.0(12)
N100 C95 C96 C97 2.1(12)
C94 C95 C96 C97 -176.0(7)
C95 C96 C97 C98 1.7(14)
C96 C97 C98 C99 -4.0(14)
C97 C98 C99 N100 2.7(14)
C98 C99 N100 C95 1.0(12)
C98 C99 N100 Ru51 -170.9(6)
C96 C95 N100 C99 -3.4(11)
C94 C95 N100 C99 174.9(6)
C96 C95 N100 Ru51 169.4(6)
C94 C95 N100 Ru51 -12.3(8)
